data_4062985
_journal_name_full Organometallics
_journal_paper_doi 10.1021/om049811s
_journal_year 2004
_chemical_formula_sum 'C14 H11 Mn Mo O5 S2'
_chemical_formula_weight 474.23
_space_group_IT_number 14
_symmetry_cell_setting monoclinic
_symmetry_space_group_name_Hall '-P 2yn'
_symmetry_space_group_name_H-M 'P 1 21/n 1'
_cell_angle_alpha 90.00
_cell_angle_beta 97.6020(10)
_cell_angle_gamma 90.00
_cell_formula_units_Z 4
_cell_length_a 9.5819(6)
_cell_length_b 11.7131(8)
_cell_length_c 15.1648(10)
_cell_measurement_temperature 296(2)
_cell_volume 1687.04(19)
_diffrn_ambient_temperature 296(2)
_exptl_crystal_density_diffrn 1.867
_cod_depositor_comments
;
The following automatic conversions were performed:
'_symmetry_cell_setting' value 'Monoclinic' changed to 'monoclinic'
according to '/home/saulius/struct/CIF-dictionaries/cif_core.dic'
dictionary named 'cif_core.dic' version 2.4.1 from 2010-06-29.

Automatic conversion script
Id: cif_fix_enum 1527 2010-12-29 10:47:43Z saulius 
;
_cod_original_sg_symbol_H-M 'P 21/n'
_cod_database_code 4062985

loop_
_symmetry_equiv_pos_as_xyz
'x, y, z'
'-x+1/2, y+1/2, -z+1/2'
'-x, -y, -z'
'x-1/2, -y-1/2, z-1/2'

loop_
_atom_site_label
_atom_site_type_symbol
_atom_site_fract_x
_atom_site_fract_y
_atom_site_fract_z
_atom_site_U_iso_or_equiv
_atom_site_adp_type
_atom_site_occupancy
_atom_site_symmetry_multiplicity
_atom_site_calc_flag
_atom_site_refinement_flags
_atom_site_disorder_assembly
_atom_site_disorder_group
Mo1 Mo 0.71118(2) 0.309468(17) 0.075797(14) 0.03705(8) Uani 1 1 d . . .
Mn1 Mn 0.47275(4) 0.22044(3) 0.13570(3) 0.04027(11) Uani 1 1 d . . .
S1 S 0.68596(8) 0.23542(6) 0.22490(4) 0.04390(16) Uani 1 1 d . . .
S2 S 0.51344(7) 0.41269(5) 0.12543(4) 0.03927(15) Uani 1 1 d . . .
O10 O 0.2315(2) 0.2298(2) -0.00546(15) 0.0692(6) Uani 1 1 d . . .
O11 O 0.4806(3) -0.03085(19) 0.1304(2) 0.0956(10) Uani 1 1 d . . .
O12 O 0.2863(4) 0.2169(3) 0.2735(2) 0.1180(13) Uani 1 1 d . . .
O20 O 0.7444(3) 0.04743(18) 0.03892(16) 0.0773(7) Uani 1 1 d . . .
O21 O 0.5025(3) 0.29422(18) -0.10222(14) 0.0631(6) Uani 1 1 d . . .
C1 C 0.9193(4) 0.4015(4) 0.1386(3) 0.0814(12) Uani 1 1 d . . .
C2 C 0.8394(4) 0.4819(4) 0.0877(3) 0.0806(13) Uani 1 1 d . . .
C3 C 0.8214(4) 0.4454(3) -0.0004(3) 0.0701(10) Uani 1 1 d . . .
C4 C 0.8938(4) 0.3415(3) -0.0035(3) 0.0670(9) Uani 1 1 d . . .
C5 C 0.9517(4) 0.3144(4) 0.0819(3) 0.0758(12) Uani 1 1 d . . .
C10 C 0.3268(3) 0.2255(2) 0.04842(19) 0.0463(6) Uani 1 1 d . . .
C11 C 0.4783(4) 0.0674(3) 0.1316(2) 0.0610(8) Uani 1 1 d . . .
C12 C 0.3597(4) 0.2192(3) 0.2197(2) 0.0698(10) Uani 1 1 d . . .
C20 C 0.7264(3) 0.1415(2) 0.05431(19) 0.0535(7) Uani 1 1 d . . .
C21 C 0.5733(3) 0.2986(2) -0.03598(19) 0.0451(6) Uani 1 1 d . . .
C30 C 0.6645(4) 0.3623(3) 0.2917(2) 0.0526(7) Uani 1 1 d . . .
C31 C 0.5845(3) 0.4580(2) 0.24062(18) 0.0465(6) Uani 1 1 d . . .
C32 C 0.4640(4) 0.5075(3) 0.2812(2) 0.0688(9) Uani 1 1 d . . .
C33 C 0.4244(5) 0.4853(5) 0.3574(3) 0.0877(13) Uani 1 1 d . . .
H1 H 0.947(4) 0.399(3) 0.200(3) 0.088(13) Uiso 1 1 d . . .
H2 H 0.801(4) 0.545(4) 0.110(3) 0.102(14) Uiso 1 1 d . . .
H3 H 0.769(4) 0.481(3) -0.047(3) 0.079(12) Uiso 1 1 d . . .
H4 H 0.892(4) 0.301(3) -0.053(2) 0.057(10) Uiso 1 1 d . . .
H5 H 0.995(5) 0.264(4) 0.099(3) 0.089(16) Uiso 1 1 d . . .
H30 H 0.614(4) 0.345(3) 0.343(3) 0.082(12) Uiso 1 1 d . . .
H31 H 0.757(3) 0.386(3) 0.316(2) 0.058(9) Uiso 1 1 d . . .
H32 H 0.641(3) 0.521(3) 0.226(2) 0.064(10) Uiso 1 1 d . . .
H33 H 0.416(5) 0.564(4) 0.241(3) 0.135(18) Uiso 1 1 d . . .
H34 H 0.470(5) 0.418(4) 0.390(3) 0.127(19) Uiso 1 1 d . . .
H35 H 0.353(6) 0.527(5) 0.375(4) 0.16(2) Uiso 1 1 d . . .

loop_
_atom_site_aniso_label
_atom_site_aniso_U_11
_atom_site_aniso_U_22
_atom_site_aniso_U_33
_atom_site_aniso_U_23
_atom_site_aniso_U_13
_atom_site_aniso_U_12
Mo1 0.03787(13) 0.03416(12) 0.03859(13) -0.00133(8) 0.00314(9) 0.00248(9)
Mn1 0.0430(2) 0.0370(2) 0.0386(2) 0.00102(15) -0.00313(17) -0.00765(16)
S1 0.0492(4) 0.0399(3) 0.0391(3) 0.0034(3) -0.0074(3) 0.0008(3)
S2 0.0415(4) 0.0333(3) 0.0419(3) -0.0022(2) 0.0015(3) 0.0044(3)
O10 0.0529(14) 0.0846(16) 0.0636(14) -0.0134(12) -0.0159(12) 0.0078(12)
O11 0.105(2) 0.0398(13) 0.129(2) 0.0128(13) -0.0344(18) -0.0109(13)
O12 0.123(3) 0.160(3) 0.082(2) -0.029(2) 0.052(2) -0.076(2)
O20 0.105(2) 0.0451(12) 0.0770(16) -0.0120(11) -0.0065(14) 0.0244(12)
O21 0.0845(17) 0.0577(12) 0.0424(12) 0.0038(9) -0.0093(11) -0.0019(11)
C1 0.062(2) 0.117(4) 0.065(2) -0.012(2) 0.009(2) -0.043(2)
C2 0.066(3) 0.061(2) 0.123(4) -0.023(2) 0.043(3) -0.0262(19)
C3 0.057(2) 0.072(2) 0.083(3) 0.022(2) 0.0142(19) -0.0134(18)
C4 0.061(2) 0.081(2) 0.064(2) -0.0057(19) 0.0259(18) -0.0036(18)
C5 0.0398(19) 0.094(3) 0.094(3) 0.018(2) 0.0089(19) 0.0071(19)
C10 0.0454(16) 0.0450(14) 0.0470(16) -0.0058(11) 0.0004(13) -0.0030(12)
C11 0.062(2) 0.0468(17) 0.066(2) 0.0082(14) -0.0204(16) -0.0102(14)
C12 0.077(3) 0.078(2) 0.0532(19) -0.0043(16) 0.0064(18) -0.0368(19)
C20 0.065(2) 0.0454(16) 0.0458(16) -0.0053(12) -0.0074(14) 0.0145(14)
C21 0.0564(18) 0.0359(13) 0.0428(15) 0.0022(10) 0.0060(13) 0.0040(12)
C30 0.0547(19) 0.0579(18) 0.0420(16) -0.0122(13) -0.0061(14) 0.0015(15)
C31 0.0522(17) 0.0427(14) 0.0447(15) -0.0123(11) 0.0069(13) -0.0050(13)
C32 0.073(2) 0.075(2) 0.059(2) -0.0158(17) 0.0103(18) 0.0177(19)
C33 0.084(3) 0.093(3) 0.093(3) -0.012(3) 0.040(3) 0.003(2)

loop_
_geom_bond_atom_site_label_1
_geom_bond_atom_site_label_2
_geom_bond_distance
_geom_bond_site_symmetry_2
_geom_bond_publ_flag
Mo1 C20 2.003(3) . ?
Mo1 C21 2.010(3) . ?
Mo1 C4 2.282(3) . ?
Mo1 C5 2.295(4) . ?
Mo1 C3 2.304(3) . ?
Mo1 C1 2.354(4) . ?
Mo1 C2 2.358(3) . ?
Mo1 S2 2.4486(7) . ?
Mo1 S1 2.4633(7) . ?
Mo1 Mn1 2.7715(5) . ?
Mn1 C12 1.778(4) . ?
Mn1 C11 1.795(3) . ?
Mn1 C10 1.795(3) . ?
Mn1 S2 2.2942(7) . ?
Mn1 S1 2.3028(8) . ?
S1 C30 1.826(3) . ?
S2 C31 1.866(3) . ?
O10 C10 1.143(3) . ?
O11 C11 1.151(4) . ?
O12 C12 1.146(4) . ?
O20 C20 1.144(3) . ?
O21 C21 1.136(3) . ?
C1 C2 1.383(6) . ?
C1 C5 1.395(6) . ?
C2 C3 1.392(6) . ?
C3 C4 1.404(5) . ?
C4 C5 1.377(6) . ?
C30 C31 1.512(4) . ?
C31 C32 1.495(4) . ?
C32 C33 1.291(6) . ?
